data_7134926
loop_
_publ_author_name
'Stroek, Wowa'
'Rowlinson, Nathalie A. V.'
'Hudson, Luke A.'
'Albrecht, Martin'

_publ_section_title
;
 Enantioselective C-H amination catalyzed by homoleptic iron salox
 complexes.
;
_journal_issue 78
_journal_name_full 'Chemical communications (Cambridge, England)'
_journal_page_first 15274
_journal_page_last 15277
_journal_paper_doi 10.1039/d5cc04627k
_journal_volume 61
_journal_year 2025
_chemical_absolute_configuration ad
_chemical_formula_moiety 'C38 H44 Fe N2 O4'
_chemical_formula_sum 'C38 H44 Fe N2 O4'
_chemical_formula_weight 648.6
_space_group_IT_number 5
_space_group_name_Hall 'I 2y'
_space_group_name_H-M_alt 'I 1 2 1'
_symmetry_cell_setting monoclinic
_symmetry_Int_Tables_number 5
_symmetry_space_group_name_Hall 'I 2y'
_symmetry_space_group_name_H-M 'I 1 2 1'
_atom_sites_solution_hydrogens geom
_atom_sites_solution_primary dual
_audit_creation_date 2023-12-18T11:47:36-00:00
_audit_update_record
;
2024-06-06 deposited with the CCDC.	2025-08-26 downloaded from the CCDC.
;
_cell_angle_alpha 90
_cell_angle_beta 106.7105(12)
_cell_angle_gamma 90
_cell_formula_units_Z 2
_cell_length_a 12.28670(14)
_cell_length_b 6.39098(7)
_cell_length_c 20.0622(2)
_cell_measurement_reflns_used 11445
_cell_measurement_temperature 100.00(10)
_cell_measurement_theta_max 79.596
_cell_measurement_theta_min 3.801
_cell_volume 1508.84(3)
_computing_cell_refinement 'CrysAlisPro 1.171.43.95a (Rigaku OD, 2023)'
_computing_data_collection 'CrysAlisPro system (CCD 42.101a 64-bit (release 31-08-2023))'
_computing_data_reduction 'CrysAlisPro 1.171.43.95a (Rigaku OD, 2023)'
_computing_molecular_graphics 'Olex2 1.3 (Dolomanov et al., 2009)'
_computing_publication_material 'Olex2 1.3 (Dolomanov et al., 2009)'
_computing_structure_refinement 'SHELXL 2018/3 (Sheldrick, 2015)'
_computing_structure_solution 'SHELXT 2018/2 (Sheldrick, 2018)'
_diffrn_ambient_environment N~2~
_diffrn_ambient_temperature 100.00(10)
_diffrn_detector 'Hybrid Pixel Array Detector'
_diffrn_detector_area_resol_mean 10
_diffrn_detector_type HyPix
_diffrn_measured_fraction_theta_full 0.997
_diffrn_measured_fraction_theta_max 0.991
_diffrn_measurement_details
;
        List of Runs (angles in degrees, time in seconds):
  # Type    Start    End  Width  t~exp~   \w     \q     \k     \f   Frames
        --------------------------------------------------------------------------
  1  \w    -67.00  23.00   0.50    2.00    --  -49.10  72.00  81.00  180
  2  \w   -121.00 -31.00   0.50    2.00    --  -49.10 -72.00 -48.00  180
  3  \w    -22.00  68.00   0.50    2.00    --   49.10 -72.00 -48.00  180
  4  \w     31.00 121.00   0.50    2.00    --   49.10  72.00  81.00  180
  5  \w    -91.00 -18.00   0.50    5.00    --  -90.00  72.00  81.00  146
  6  \w   -161.00 -71.00   0.50    5.00    --  -90.00 -72.00 -48.00  180
  7  \w     93.00 178.00   0.50    5.00    --  111.50  72.00  81.00  170
  8  \w     41.00  91.00   0.50    5.00    --  111.50 -72.00 -48.00  100
  9  \w   -118.00 -73.00   0.50    2.00    --  -49.10-125.00  90.00   90
 10  \w   -118.00 -73.00   0.50    2.00    --  -49.10-125.00-150.00   90
 11  \w    -23.00  26.00   0.50    2.00    --   49.10 -19.00 -30.00   98
 12  \w    -23.00  26.00   0.50    2.00    --   49.10 -19.00-180.00   98
 13  \w    -23.00  26.00   0.50    2.00    --   49.10 -19.00 150.00   98
 14  \w    -71.00 -18.00   0.50    5.00    --  -90.00  61.00-150.00  106
 15  \w   -161.00 -74.00   0.50    5.00    --  -90.00 -65.00 -97.08  174
 16  \w   -161.00 -71.00   0.50    5.00    --  -90.00 -73.00-101.25  180
 17  \w    -51.00 -18.00   0.50    5.00    --  -90.00  45.00 -60.00   66
 18  \w    -51.00 -18.00   0.50    5.00    --  -90.00  45.00 -90.00   66
 19  \w     43.00 111.00   0.50    5.00    --  111.50-125.00  30.00  136
 20  \w     41.00  71.00   0.50    5.00    --  111.50 -61.00  90.00   60
 21  \w    104.00 178.00   0.50    5.00    --  111.50  15.00 -30.00  148
 22  \w     41.00 105.00   0.50    5.00    --  111.50 -94.00-180.00  128
 23  \w     41.00  71.00   0.50    5.00    --  111.50 -61.00   0.00   60
 24  \w     41.00 105.00   0.50    5.00    --  111.50 -77.00  60.00  128
 25  \w     97.00 178.00   0.50    5.00    --  111.50  61.00-180.00  162
 26  \w     43.00 111.00   0.50    5.00    --  111.50-125.00   0.00  136
 27  \w     43.00 111.00   0.50    5.00    --  111.50-125.00-180.00  136
 28  \w     41.00 105.00   0.50    5.00    --  111.50 -94.00-150.00  128
 29  \w     42.00 107.00   0.50    5.00    --  111.50-105.00 -57.56  130
 30  \w     42.00 107.00   0.50    5.00    --  111.50-103.00 162.11  130
 31  \w     43.00 111.00   0.50    5.00    --  111.50-125.00 -60.00  136
 32  \w     91.00 178.00   0.50    5.00    --  111.50  77.00 150.00  174
 33  \w     97.00 178.00   0.50    5.00    --  111.50  61.00  30.00  162
 34  \w     91.00 178.00   0.50    5.00    --  111.50  77.00  60.00  174
 35  \w     41.00 105.00   0.50    5.00    --  111.50 -77.00-150.00  128
 36  \w    109.00 143.00   0.50    5.00    --  111.50  45.00  30.00   68
 37  \w     68.00 111.00   0.50    5.00    --  111.50-125.00-120.00   86
 38  \w     79.00 109.00   0.50    5.00    --  111.50-125.00  60.00   60
 39  \w     98.00 164.00   0.50    5.00    --  111.50  61.00 -90.00  132
 40  \w     67.00 100.00   0.50    5.00    --  111.50 -94.00   0.00   66
 41  \w     53.00  79.00   0.50    5.00    --  111.50 -77.00 -60.00   52
 42  \w     78.00 104.00   0.50    5.00    --  111.50 -94.00 -90.00   52
 43  \w     65.00  91.00   0.50    5.00    --  111.50 -94.00 -30.00   52
 44  \w    125.00 151.00   0.50    5.00    --  111.50  30.00-180.00   52
 45  \w     97.00 156.00   0.50    5.00    --  111.50  61.00  60.00  118
 46  \w     97.00 177.00   0.50    5.00    --  111.50 125.00   0.00  160
 47  \w     94.00 159.00   0.50    5.00    --  111.50  71.00 -66.41  130
 48  \w    100.00 161.00   0.50    5.00    --  111.50  77.00-120.00  122
 49  \w     92.00 125.00   0.50    5.00    --  111.50  77.00 -90.00   66
 50  \w    105.00 172.00   0.50    5.00    --  111.50  30.00  30.00  134
 51  \w    122.00 172.00   0.50    5.00    --  111.50  15.00   0.00  100
;
_diffrn_measurement_device 'four-circle diffractometer'
_diffrn_measurement_device_type 'XtaLAB Synergy, Dualflex, HyPix'
_diffrn_measurement_method '\w scans'
_diffrn_orient_matrix_type 'CrysAlisPro convention (1999,Acta A55,543-557)'
_diffrn_orient_matrix_UB_11 0.1091118
_diffrn_orient_matrix_UB_12 0.006979
_diffrn_orient_matrix_UB_13 0.0616146
_diffrn_orient_matrix_UB_21 -0.020394
_diffrn_orient_matrix_UB_22 -0.228001
_diffrn_orient_matrix_UB_23 0.0183031
_diffrn_orient_matrix_UB_31 0.0693946
_diffrn_orient_matrix_UB_32 -0.0777418
_diffrn_orient_matrix_UB_33 -0.0479677
_diffrn_radiation_monochromator mirror
_diffrn_radiation_probe x-ray
_diffrn_radiation_type 'Cu K\a'
_diffrn_radiation_wavelength 1.54184
_diffrn_reflns_av_R_equivalents 0.0568
_diffrn_reflns_av_unetI/netI 0.0297
_diffrn_reflns_Laue_measured_fraction_full 0.997
_diffrn_reflns_Laue_measured_fraction_max 0.991
_diffrn_reflns_limit_h_max 15
_diffrn_reflns_limit_h_min -14
_diffrn_reflns_limit_k_max 8
_diffrn_reflns_limit_k_min -8
_diffrn_reflns_limit_l_max 23
_diffrn_reflns_limit_l_min -25
_diffrn_reflns_number 15143
_diffrn_reflns_point_group_measured_fraction_full 0.984
_diffrn_reflns_point_group_measured_fraction_max 0.96
_diffrn_reflns_theta_full 67.684
_diffrn_reflns_theta_max 79.998
_diffrn_reflns_theta_min 6.855
_diffrn_source 'micro-focus sealed X-ray tube'
_diffrn_source_type 'PhotonJet (Cu) X-ray Source'
_exptl_absorpt_coefficient_mu 4.375
_exptl_absorpt_correction_T_max 1
_exptl_absorpt_correction_T_min 0.35425
_exptl_absorpt_correction_type multi-scan
_exptl_absorpt_process_details
;
        CrysAlisPro 1.171.43.95a (Rigaku Oxford Diffraction, 2023)
        Empirical absorption correction using spherical harmonics,
        implemented in SCALE3 ABSPACK scaling algorithm.
;
_exptl_crystal_colour yellow
_exptl_crystal_density_diffrn 1.428
_exptl_crystal_description needle
_exptl_crystal_F_000 688
_exptl_crystal_size_max 0.543
_exptl_crystal_size_mid 0.039
_exptl_crystal_size_min 0.016
_refine_diff_density_max 0.272
_refine_diff_density_min -0.318
_refine_diff_density_rms 0.069
_refine_ls_abs_structure_details
;
 Classical Flack method preferred over Parsons because s.u. lower.
;
_refine_ls_abs_structure_Flack -0.007(4)
_refine_ls_extinction_method none
_refine_ls_goodness_of_fit_ref 1.068
_refine_ls_hydrogen_treatment constr
_refine_ls_matrix_type full
_refine_ls_number_parameters 204
_refine_ls_number_reflns 3180
_refine_ls_number_restraints 1
_refine_ls_restrained_S_all 1.068
_refine_ls_R_factor_all 0.0367
_refine_ls_R_factor_gt 0.0361
_refine_ls_shift/su_max 0
_refine_ls_shift/su_mean 0
_refine_ls_structure_factor_coef Fsqd
_refine_ls_weighting_details 'w=1/[\s^2^(Fo^2^)+(0.0683P)^2^+0.6643P] where P=(Fo^2^+2Fc^2^)/3'
_refine_ls_weighting_scheme calc
_refine_ls_wR_factor_gt 0.0949
_refine_ls_wR_factor_ref 0.0954
_reflns_Friedel_coverage 0.778
_reflns_Friedel_fraction_full 0.969
_reflns_Friedel_fraction_max 0.924
_reflns_number_gt 3125
_reflns_number_total 3180
_reflns_threshold_expression 'I > 2\s(I)'
_twin_special_details
;
        Component 2 rotated by 2.0308\%
        around [-0.43 -0.29 0.85] (reciprocal) or [-0.27 -0.94 0.23] (direct)
;
_cod_data_source_file d5cc04627k2.cif
_cod_data_source_block Fe4
_cod_depositor_comments 'Adding full bibliography for 7134921--7134926.cif.'
_cod_database_code 7134926
_oxdiff_exptl_absorpt_empirical_details
;
        Empirical correction (ABSPACK) includes:
        - Absorption correction using spherical harmonics
        - Frame scaling
;
_oxdiff_exptl_absorpt_empirical_full_max 1.884
_oxdiff_exptl_absorpt_empirical_full_min 0.451
_oxdiff_twin_integration_method simultaneous
_oxdiff_twin_items 2
_shelx_shelxl_version_number 2018/3
_olex2_refinement_description
;
        1. Fixed Uiso
 At 1.2 times of:
  All C(H) groups, All C(H,H) groups
        2.a Ternary CH refined with riding coordinates:
 C9(H9), C17(H17), C14(H14), C12(H12)
        2.b Secondary CH2 refined with riding coordinates:
 C16(H16A,H16B), C11(H11A,H11B), C15(H15A,H15B), C8(H8A,H8B), C18(H18A,H18B),
 C13(H13A,H13B), C19(H19A,H19B)
        2.c Aromatic/amide H refined with riding coordinates:
 C2(H2), C5(H5), C3(H3), C4(H4)
;

loop_
_symmetry_equiv_pos_as_xyz
'x, y, z'
'-x, y, -z'
'x+1/2, y+1/2, z+1/2'
'-x+1/2, y+1/2, -z+1/2'

loop_
_atom_site_label
_atom_site_type_symbol
_atom_site_fract_x
_atom_site_fract_y
_atom_site_fract_z
_atom_site_U_iso_or_equiv
_atom_site_adp_type
_atom_site_occupancy
_atom_site_site_symmetry_order
_atom_site_calc_flag
_atom_site_refinement_flags_posn
_atom_site_refinement_flags_adp
_atom_site_refinement_flags_occupancy
_atom_site_disorder_assembly
_atom_site_disorder_group
Fe1 Fe 0.5 0.64352(8) 0.5 0.01243(16) Uani 1 2 d S T P . .
O1 O 0.59031(17) 0.8181(3) 0.45727(10) 0.0170(4) Uani 1 1 d . . . . .
O2 O 0.51984(17) 0.2699(3) 0.33066(10) 0.0179(4) Uani 1 1 d . . . . .
N1 N 0.47205(19) 0.4352(4) 0.41726(12) 0.0129(4) Uani 1 1 d . . . . .
C1 C 0.6435(2) 0.7675(5) 0.41064(13) 0.0138(5) Uani 1 1 d . . . . .
C7 C 0.5358(2) 0.4314(4) 0.37595(13) 0.0143(5) Uani 1 1 d . . . . .
C16 C 0.2235(2) 0.4681(4) 0.34212(14) 0.0152(5) Uani 1 1 d . . . . .
H16A H 0.231941 0.432435 0.295846 0.018 Uiso 1 1 calc R U . . .
H16B H 0.266372 0.598653 0.358296 0.018 Uiso 1 1 calc R U . . .
C9 C 0.3985(2) 0.2451(4) 0.40283(14) 0.0143(5) Uani 1 1 d . . . . .
H9 H 0.42638 0.144876 0.442345 0.017 Uiso 1 1 calc R U . . .
C6 C 0.6235(2) 0.5796(4) 0.37176(14) 0.0142(5) Uani 1 1 d . . . . .
C11 C 0.2557(2) 0.3486(5) 0.46462(14) 0.0156(5) Uani 1 1 d . . . . .
H11A H 0.287872 0.236784 0.498761 0.019 Uiso 1 1 calc R U . . .
H11B H 0.297351 0.479719 0.481539 0.019 Uiso 1 1 calc R U . . .
C2 C 0.7234(2) 0.9085(5) 0.39764(15) 0.0178(5) Uani 1 1 d . . . . .
H2 H 0.735827 1.039047 0.421274 0.021 Uiso 1 1 calc R U . . .
C15 C 0.2045(2) 0.0871(4) 0.36863(14) 0.0156(5) Uani 1 1 d . . . . .
H15A H 0.214265 0.044863 0.323204 0.019 Uiso 1 1 calc R U . . .
H15B H 0.234397 -0.026704 0.402426 0.019 Uiso 1 1 calc R U . . .
C8 C 0.4231(2) 0.1521(5) 0.33794(13) 0.0172(5) Uani 1 1 d . . . . .
H8A H 0.441654 0.001343 0.344574 0.021 Uiso 1 1 calc R U . . .
H8B H 0.356909 0.169424 0.296346 0.021 Uiso 1 1 calc R U . . .
C18 C 0.0827(2) 0.5573(5) 0.40799(15) 0.0180(5) Uani 1 1 d . . . . .
H18A H 0.124175 0.688223 0.425399 0.022 Uiso 1 1 calc R U . . .
H18B H 0.001264 0.579606 0.403837 0.022 Uiso 1 1 calc R U . . .
C17 C 0.0970(2) 0.5018(5) 0.33636(14) 0.0170(6) Uani 1 1 d . . . . .
H17 H 0.066154 0.617987 0.302876 0.02 Uiso 1 1 calc R U . . .
C5 C 0.6877(2) 0.5332(5) 0.32505(14) 0.0168(5) Uani 1 1 d . . . . .
H5 H 0.675124 0.405005 0.300054 0.02 Uiso 1 1 calc R U . . .
C10 C 0.2717(2) 0.2900(4) 0.39378(13) 0.0127(5) Uani 1 1 d . . . . .
C3 C 0.7843(2) 0.8607(5) 0.35113(15) 0.0187(6) Uani 1 1 d . . . . .
H3 H 0.837733 0.95854 0.343562 0.022 Uiso 1 1 calc R U . . .
C13 C 0.0634(2) 0.1762(5) 0.43259(15) 0.0179(6) Uani 1 1 d . . . . .
H13A H 0.092612 0.060674 0.465781 0.021 Uiso 1 1 calc R U . . .
H13B H -0.018101 0.196361 0.428611 0.021 Uiso 1 1 calc R U . . .
C4 C 0.7679(2) 0.6709(5) 0.31536(14) 0.0185(6) Uani 1 1 d . . . . .
H4 H 0.811609 0.637072 0.284704 0.022 Uiso 1 1 calc R U . . .
C14 C 0.0777(2) 0.1209(5) 0.36115(14) 0.0170(5) Uani 1 1 d . . . . .
H14 H 0.034962 -0.010653 0.343653 0.02 Uiso 1 1 calc R U . . .
C12 C 0.1294(2) 0.3781(5) 0.45921(14) 0.0160(5) Uani 1 1 d . . . . .
H12 H 0.121183 0.414496 0.505994 0.019 Uiso 1 1 calc R U . . .
C19 C 0.0314(2) 0.2987(5) 0.30975(15) 0.0192(6) Uani 1 1 d . . . . .
H19A H -0.050446 0.319426 0.30474 0.023 Uiso 1 1 calc R U . . .
H19B H 0.039762 0.262321 0.263513 0.023 Uiso 1 1 calc R U . . .

loop_
_atom_site_aniso_label
_atom_site_aniso_U_11
_atom_site_aniso_U_22
_atom_site_aniso_U_33
_atom_site_aniso_U_23
_atom_site_aniso_U_13
_atom_site_aniso_U_12
Fe1 0.0120(3) 0.0174(3) 0.0087(3) 0 0.00422(18) 0
O1 0.0192(9) 0.0190(10) 0.0159(9) -0.0019(8) 0.0100(8) -0.0024(8)
O2 0.0172(9) 0.0203(10) 0.0186(10) -0.0055(8) 0.0088(8) -0.0041(8)
N1 0.0123(10) 0.0156(11) 0.0110(10) -0.0005(9) 0.0036(8) -0.0008(8)
C1 0.0122(11) 0.0196(14) 0.0101(12) 0.0018(10) 0.0038(9) 0.0013(10)
C7 0.0106(11) 0.0217(14) 0.0092(11) -0.0015(10) 0.0005(9) 0.0016(10)
C16 0.0153(12) 0.0180(13) 0.0123(11) 0.0002(10) 0.0038(9) 0.0007(10)
C9 0.0133(12) 0.0152(12) 0.0145(12) -0.0013(10) 0.0040(9) -0.0023(10)
C6 0.0120(11) 0.0184(13) 0.0123(11) 0.0023(9) 0.0034(9) -0.0006(9)
C11 0.0137(12) 0.0212(13) 0.0112(12) -0.0012(10) 0.0025(9) -0.0009(10)
C2 0.0176(12) 0.0203(13) 0.0164(13) -0.0014(11) 0.0063(10) -0.0015(11)
C15 0.0152(12) 0.0165(13) 0.0158(12) -0.0027(10) 0.0054(10) -0.0018(9)
C8 0.0142(11) 0.0199(12) 0.0182(11) -0.0042(13) 0.0058(9) -0.0026(12)
C18 0.0147(12) 0.0198(12) 0.0198(14) -0.0020(11) 0.0052(10) 0.0013(10)
C17 0.0152(12) 0.0205(13) 0.0144(13) 0.0019(10) 0.0028(10) 0.0031(10)
C5 0.0166(12) 0.0221(14) 0.0122(12) -0.0014(10) 0.0052(10) 0.0012(11)
C10 0.0125(12) 0.0137(12) 0.0116(11) -0.0002(9) 0.0033(9) -0.0025(9)
C3 0.0148(12) 0.0255(15) 0.0176(13) 0.0013(12) 0.0076(10) -0.0018(11)
C13 0.0136(11) 0.0219(15) 0.0197(12) -0.0021(11) 0.0074(10) -0.0036(10)
C4 0.0143(11) 0.0276(16) 0.0146(12) 0.0014(11) 0.0060(9) 0.0006(11)
C14 0.0138(11) 0.0183(14) 0.0194(12) -0.0043(12) 0.0056(9) -0.0031(11)
C12 0.0155(12) 0.0198(13) 0.0147(12) -0.0014(10) 0.0072(10) -0.0018(10)
C19 0.0125(12) 0.0273(15) 0.0155(12) -0.0020(11) 0.0005(10) -0.0008(11)

loop_
_atom_type_symbol
_atom_type_description
_atom_type_scat_dispersion_real
_atom_type_scat_dispersion_imag
_atom_type_scat_source
C C 0.0181 0.0091 'International Tables Vol C Tables 4.2.6.8 and 6.1.1.4'
H H 0 0 'International Tables Vol C Tables 4.2.6.8 and 6.1.1.4'
Fe Fe -1.1336 3.1974 'International Tables Vol C Tables 4.2.6.8 and 6.1.1.4'
N N 0.0311 0.018 'International Tables Vol C Tables 4.2.6.8 and 6.1.1.4'
O O 0.0492 0.0322 'International Tables Vol C Tables 4.2.6.8 and 6.1.1.4'

loop_
_exptl_crystal_face_index_h
_exptl_crystal_face_index_k
_exptl_crystal_face_index_l
_exptl_crystal_face_perp_dist
0 1 -1 0.2622
-1 -1 1 0.2219
1 1 -1 0.248
0 -1 -1 0.234
1 0 -1 0.006
-1 0 1 0.0103
-1 0 0 0.003
1 0 0 0.0157
0 0 -1 0.001
0 0 1 0.0369

loop_
_geom_angle_atom_site_label_1
_geom_angle_atom_site_label_2
_geom_angle_atom_site_label_3
_geom_angle
_geom_angle_site_symmetry_1
_geom_angle_site_symmetry_3
_geom_angle_publ_flag
O1 Fe1 O1 109.73(12) . 2_656 ?
O1 Fe1 N1 137.55(9) 2_656 . ?
O1 Fe1 N1 89.98(9) . . ?
O1 Fe1 N1 137.55(9) . 2_656 ?
O1 Fe1 N1 89.98(9) 2_656 2_656 ?
N1 Fe1 N1 100.31(13) . 2_656 ?
C1 O1 Fe1 129.25(18) . . ?
C7 O2 C8 107.1(2) . . ?
C7 N1 Fe1 122.14(19) . . ?
C7 N1 C9 107.8(2) . . ?
C9 N1 Fe1 128.93(18) . . ?
O1 C1 C6 123.6(2) . . ?
O1 C1 C2 119.0(3) . . ?
C2 C1 C6 117.4(2) . . ?
O2 C7 C6 115.1(2) . . ?
N1 C7 O2 116.6(2) . . ?
N1 C7 C6 128.3(3) . . ?
H16A C16 H16B 108.2 . . ?
C17 C16 H16A 109.7 . . ?
C17 C16 H16B 109.7 . . ?
C10 C16 H16A 109.7 . . ?
C10 C16 H16B 109.7 . . ?
C10 C16 C17 109.8(2) . . ?
N1 C9 H9 108.5 . . ?
N1 C9 C8 102.9(2) . . ?
N1 C9 C10 114.0(2) . . ?
C8 C9 H9 108.5 . . ?
C8 C9 C10 114.2(2) . . ?
C10 C9 H9 108.5 . . ?
C1 C6 C7 122.4(2) . . ?
C1 C6 C5 120.0(2) . . ?
C5 C6 C7 117.6(2) . . ?
H11A C11 H11B 108 . . ?
C10 C11 H11A 109.4 . . ?
C10 C11 H11B 109.4 . . ?
C12 C11 H11A 109.4 . . ?
C12 C11 H11B 109.4 . . ?
C12 C11 C10 111.1(2) . . ?
C1 C2 H2 119.3 . . ?
C3 C2 C1 121.5(3) . . ?
C3 C2 H2 119.3 . . ?
H15A C15 H15B 108.1 . . ?
C10 C15 H15A 109.6 . . ?
C10 C15 H15B 109.6 . . ?
C14 C15 H15A 109.6 . . ?
C14 C15 H15B 109.6 . . ?
C14 C15 C10 110.2(2) . . ?
O2 C8 C9 104.5(2) . . ?
O2 C8 H8A 110.8 . . ?
O2 C8 H8B 110.8 . . ?
C9 C8 H8A 110.8 . . ?
C9 C8 H8B 110.8 . . ?
H8A C8 H8B 108.9 . . ?
H18A C18 H18B 108.2 . . ?
C17 C18 H18A 109.8 . . ?
C17 C18 H18B 109.8 . . ?
C12 C18 H18A 109.8 . . ?
C12 C18 H18B 109.8 . . ?
C12 C18 C17 109.4(2) . . ?
C16 C17 H17 109.5 . . ?
C18 C17 C16 110.2(2) . . ?
C18 C17 H17 109.5 . . ?
C18 C17 C19 109.2(2) . . ?
C19 C17 C16 109.0(2) . . ?
C19 C17 H17 109.5 . . ?
C6 C5 H5 119.4 . . ?
C4 C5 C6 121.1(3) . . ?
C4 C5 H5 119.4 . . ?
C16 C10 C9 113.4(2) . . ?
C16 C10 C15 109.6(2) . . ?
C11 C10 C16 108.4(2) . . ?
C11 C10 C9 109.3(2) . . ?
C11 C10 C15 108.0(2) . . ?
C15 C10 C9 108.0(2) . . ?
C2 C3 H3 119.6 . . ?
C2 C3 C4 120.8(3) . . ?
C4 C3 H3 119.6 . . ?
H13A C13 H13B 108.3 . . ?
C14 C13 H13A 109.9 . . ?
C14 C13 H13B 109.9 . . ?
C14 C13 C12 109.1(2) . . ?
C12 C13 H13A 109.9 . . ?
C12 C13 H13B 109.9 . . ?
C5 C4 C3 119.1(3) . . ?
C5 C4 H4 120.4 . . ?
C3 C4 H4 120.4 . . ?
C15 C14 H14 109.4 . . ?
C13 C14 C15 109.1(2) . . ?
C13 C14 H14 109.4 . . ?
C19 C14 C15 109.9(2) . . ?
C19 C14 C13 109.7(2) . . ?
C19 C14 H14 109.4 . . ?
C11 C12 C18 108.4(2) . . ?
C11 C12 C13 110.1(2) . . ?
C11 C12 H12 109.6 . . ?
C18 C12 C13 109.6(2) . . ?
C18 C12 H12 109.6 . . ?
C13 C12 H12 109.6 . . ?
C17 C19 H19A 109.7 . . ?
C17 C19 H19B 109.7 . . ?
C14 C19 C17 109.6(2) . . ?
C14 C19 H19A 109.7 . . ?
C14 C19 H19B 109.7 . . ?
H19A C19 H19B 108.2 . . ?

loop_
_geom_bond_atom_site_label_1
_geom_bond_atom_site_label_2
_geom_bond_distance
_geom_bond_site_symmetry_2
_geom_bond_publ_flag
Fe1 O1 1.938(2) . ?
Fe1 O1 1.938(2) 2_656 ?
Fe1 N1 2.078(2) . ?
Fe1 N1 2.078(2) 2_656 ?
O1 C1 1.326(3) . ?
O2 C7 1.352(3) . ?
O2 C8 1.449(3) . ?
N1 C7 1.294(4) . ?
N1 C9 1.492(3) . ?
C1 C6 1.415(4) . ?
C1 C2 1.411(4) . ?
C7 C6 1.455(4) . ?
C16 H16A 0.99 . ?
C16 H16B 0.99 . ?
C16 C17 1.540(4) . ?
C16 C10 1.539(4) . ?
C9 H9 1 . ?
C9 C8 1.539(4) . ?
C9 C10 1.542(3) . ?
C6 C5 1.419(4) . ?
C11 H11A 0.99 . ?
C11 H11B 0.99 . ?
C11 C10 1.536(4) . ?
C11 C12 1.535(4) . ?
C2 H2 0.95 . ?
C2 C3 1.387(4) . ?
C15 H15A 0.99 . ?
C15 H15B 0.99 . ?
C15 C10 1.542(4) . ?
C15 C14 1.537(3) . ?
C8 H8A 0.99 . ?
C8 H8B 0.99 . ?
C18 H18A 0.99 . ?
C18 H18B 0.99 . ?
C18 C17 1.539(4) . ?
C18 C12 1.535(4) . ?
C17 H17 1 . ?
C17 C19 1.540(4) . ?
C5 H5 0.95 . ?
C5 C4 1.376(4) . ?
C3 H3 0.95 . ?
C3 C4 1.394(5) . ?
C13 H13A 0.99 . ?
C13 H13B 0.99 . ?
C13 C14 1.535(4) . ?
C13 C12 1.536(4) . ?
C4 H4 0.95 . ?
C14 H14 1 . ?
C14 C19 1.530(4) . ?
C12 H12 1 . ?
C19 H19A 0.99 . ?
C19 H19B 0.99 . ?

loop_
_geom_torsion_atom_site_label_1
_geom_torsion_atom_site_label_2
_geom_torsion_atom_site_label_3
_geom_torsion_atom_site_label_4
_geom_torsion
_geom_torsion_site_symmetry_1
_geom_torsion_site_symmetry_2
_geom_torsion_site_symmetry_3
_geom_torsion_site_symmetry_4
_geom_torsion_publ_flag
Fe1 O1 C1 C6 14.2(4) . . . . ?
Fe1 O1 C1 C2 -166.87(19) . . . . ?
Fe1 N1 C7 O2 170.55(17) . . . . ?
Fe1 N1 C7 C6 -9.4(4) . . . . ?
Fe1 N1 C9 C8 -175.39(18) . . . . ?
Fe1 N1 C9 C10 60.4(3) . . . . ?
O1 C1 C6 C7 4.7(4) . . . . ?
O1 C1 C6 C5 -177.2(2) . . . . ?
O1 C1 C2 C3 177.9(2) . . . . ?
O2 C7 C6 C1 173.8(2) . . . . ?
O2 C7 C6 C5 -4.3(4) . . . . ?
N1 C7 C6 C1 -6.2(4) . . . . ?
N1 C7 C6 C5 175.7(3) . . . . ?
N1 C9 C8 O2 10.4(3) . . . . ?
N1 C9 C10 C16 50.0(3) . . . . ?
N1 C9 C10 C11 -71.0(3) . . . . ?
N1 C9 C10 C15 171.7(2) . . . . ?
C1 C6 C5 C4 -1.6(4) . . . . ?
C1 C2 C3 C4 0.2(4) . . . . ?
C7 O2 C8 C9 -9.7(3) . . . . ?
C7 N1 C9 C8 -7.7(3) . . . . ?
C7 N1 C9 C10 -131.9(2) . . . . ?
C7 C6 C5 C4 176.5(2) . . . . ?
C16 C17 C19 C14 60.7(3) . . . . ?
C9 N1 C7 O2 1.8(3) . . . . ?
C9 N1 C7 C6 -178.1(3) . . . . ?
C6 C1 C2 C3 -3.1(4) . . . . ?
C6 C5 C4 C3 -1.3(4) . . . . ?
C2 C1 C6 C7 -174.2(2) . . . . ?
C2 C1 C6 C5 3.8(4) . . . . ?
C2 C3 C4 C5 2.1(4) . . . . ?
C15 C14 C19 C17 -59.9(3) . . . . ?
C8 O2 C7 N1 5.4(3) . . . . ?
C8 O2 C7 C6 -174.6(2) . . . . ?
C8 C9 C10 C16 -67.9(3) . . . . ?
C8 C9 C10 C11 171.1(2) . . . . ?
C8 C9 C10 C15 53.8(3) . . . . ?
C18 C17 C19 C14 -59.7(3) . . . . ?
C17 C16 C10 C9 180.0(2) . . . . ?
C17 C16 C10 C11 -58.5(3) . . . . ?
C17 C16 C10 C15 59.2(3) . . . . ?
C17 C18 C12 C11 59.7(3) . . . . ?
C17 C18 C12 C13 -60.4(3) . . . . ?
C10 C16 C17 C18 59.3(3) . . . . ?
C10 C16 C17 C19 -60.5(3) . . . . ?
C10 C9 C8 O2 134.4(2) . . . . ?
C10 C11 C12 C18 -61.1(3) . . . . ?
C10 C11 C12 C13 58.7(3) . . . . ?
C10 C15 C14 C13 -61.9(3) . . . . ?
C10 C15 C14 C19 58.5(3) . . . . ?
C13 C14 C19 C17 60.1(3) . . . . ?
C14 C15 C10 C16 -58.0(3) . . . . ?
C14 C15 C10 C9 178.0(2) . . . . ?
C14 C15 C10 C11 60.0(3) . . . . ?
C14 C13 C12 C11 -58.8(3) . . . . ?
C14 C13 C12 C18 60.3(3) . . . . ?
C12 C11 C10 C16 60.4(3) . . . . ?
C12 C11 C10 C9 -175.6(2) . . . . ?
C12 C11 C10 C15 -58.4(3) . . . . ?
C12 C18 C17 C16 -59.8(3) . . . . ?
C12 C18 C17 C19 59.8(3) . . . . ?
C12 C13 C14 C15 60.3(3) . . . . ?
C12 C13 C14 C19 -60.1(3) . . . . ?

loop_
_twin_individual_id
_twin_individual_mass_fraction_refined
_oxdiff_twin_reflns_isolated
_oxdiff_twin_reflns_overlapped
_twin_individual_twin_lattice_type
_twin_individual_twin_matrix_11
_twin_individual_twin_matrix_12
_twin_individual_twin_matrix_13
_twin_individual_twin_matrix_21
_twin_individual_twin_matrix_22
_twin_individual_twin_matrix_23
_twin_individual_twin_matrix_31
_twin_individual_twin_matrix_32
_twin_individual_twin_matrix_33
1 0.8445 11143 4730 0 1 0 0 0 1 0 0 0 1
2 0.1555 11247 4730 0 0.9931 -0.0338 -0.0155 0.0123 0.9971 0.0057 0.0412 -0.0406 1.0068

loop_
_exptl_oxdiff_crystal_face_indexfrac_h
_exptl_oxdiff_crystal_face_indexfrac_k
_exptl_oxdiff_crystal_face_indexfrac_l
_exptl_oxdiff_crystal_face_x
_exptl_oxdiff_crystal_face_y
_exptl_oxdiff_crystal_face_z
0.0004 1.0002 -0.9994 -0.0546 -0.2463 -0.0298
-1.0004 -1.0002 0.9993 -0.0546 0.2667 -0.0396
1.0004 1.0002 -0.9993 0.0546 -0.2667 0.0396
-0.0007 -1 -0.9998 -0.0687 0.2097 0.1256
0.9999 0.0001 -0.9995 0.0475 -0.0387 0.1173
-0.9999 -0.0001 0.9995 -0.0475 0.0387 -0.1173
-1.0001 0 -0.0001 -0.1091 0.0204 -0.0694
1.0001 0 0.0001 0.1091 -0.0204 0.0694
-0.0002 0.0001 -0.9996 -0.0616 -0.0183 0.0479
0.0002 -0.0001 0.9996 0.0616 0.0183 -0.0479
